data_4113995
loop_
_publ_author_name
'Dawn M. Crumpton-Bregel'
'Karen I. Goldberg'

_publ_contact_author
;
      Goldberg, Karen I. 
    Department of Chemistry, BOX 351700
    University of Washington
    Seattle, WA 98195
    USA
;
_publ_contact_author_email goldberg@chem.washington.edu
_publ_section_title
;
 Mechanisms of C-C and C-H Alkane Reductive Eliminations from Octahedral
 Pt(IV): Reaction via Five-Coordinate Intermediates or Direct Elimination?
;
_journal_name_full 'Journal of the American Chemical Society'
_journal_page_first 9442
_journal_page_last 9456
_journal_paper_doi 10.1021/ja029140u
_journal_volume 125
_journal_year 2003
_chemical_formula_moiety 'C30 H36 P2 Pt'
_chemical_formula_sum 'C30 H36 P2 Pt'
_chemical_formula_weight 653.62
_chemical_name_common (dppe)PtMe4
_chemical_name_systematic
;                                                                               
(dppe)PtMe4                                                      
;
_space_group_IT_number 33
_symmetry_cell_setting orthorhombic
_symmetry_space_group_name_Hall 'P 2c -2n'
_symmetry_space_group_name_H-M 'P n a 21'
_atom_sites_solution_hydrogens 'H atoms riding'
_atom_sites_solution_primary direct
_atom_sites_solution_secondary difmap
_audit_creation_method SHELXL-97
_cell_angle_alpha 90
_cell_angle_beta 90
_cell_angle_gamma 90
_cell_formula_units_Z 4
_cell_length_a 14.6533(2)
_cell_length_b 11.7535(2)
_cell_length_c 15.4973(1)
_cell_measurement_reflns_used 1726
_cell_measurement_temperature 161(2)
_cell_volume 2669.06(6)
_computing_cell_refinement 'HKL SCALEPACK(Otwinowski, etal.,_1996).'
_computing_data_collection 'KappaCCD (Enraf-Nonius, 1997).'
_computing_data_reduction 'DENZO (Otwinowski, et al.,_1996).'
_computing_molecular_graphics 'maXus (Gilmore, et al 1997).'
_computing_publication_material 'SHELXL-97 (Sheldrick, 1997).'
_computing_structure_refinement 'SHELXL-97 (Sheldrick, 1997)'
_computing_structure_solution 'SIR-92 (Altomare et al.,1994)'
_diffrn_ambient_temperature 161(2)
_diffrn_measured_fraction_theta_full 0.819
_diffrn_measured_fraction_theta_max 0.819
_diffrn_measurement_device_type 'Enraf-nonius KappaCCD'
_diffrn_measurement_method '\f rotation'
_diffrn_radiation_monochromator graphite
_diffrn_radiation_source 'fine-focus sealed tube'
_diffrn_radiation_type MoK\a
_diffrn_radiation_wavelength 0.71070
_diffrn_reflns_av_R_equivalents 0.047
_diffrn_reflns_av_sigmaI/netI 0.0408
_diffrn_reflns_limit_h_max 17
_diffrn_reflns_limit_h_min -17
_diffrn_reflns_limit_k_max 14
_diffrn_reflns_limit_k_min -14
_diffrn_reflns_limit_l_max 16
_diffrn_reflns_limit_l_min -17
_diffrn_reflns_number 36929
_diffrn_reflns_theta_full 28.66
_diffrn_reflns_theta_max 28.66
_diffrn_reflns_theta_min 3.08
_exptl_absorpt_coefficient_mu 5.393
_exptl_absorpt_correction_T_max 0.251
_exptl_absorpt_correction_T_min 0.221
_exptl_absorpt_correction_type 'empirical SORTAV'
_exptl_crystal_colour colorless
_exptl_crystal_density_diffrn 1.627
_exptl_crystal_description cube
_exptl_crystal_F_000 1296
_exptl_crystal_size_max 0.31
_exptl_crystal_size_mid 0.29
_exptl_crystal_size_min 0.23
_refine_diff_density_max 1.654
_refine_diff_density_min -1.807
_refine_diff_density_rms 0.160
_refine_ls_abs_structure_details 'Flack H D (1983), Acta Cryst. A39, 876-881'
_refine_ls_abs_structure_Flack 0.058(10)
_refine_ls_extinction_method none
_refine_ls_goodness_of_fit_ref 1.028
_refine_ls_hydrogen_treatment mixed
_refine_ls_matrix_type full
_refine_ls_number_parameters 298
_refine_ls_number_reflns 5191
_refine_ls_number_restraints 1
_refine_ls_restrained_S_all 1.028
_refine_ls_R_factor_all 0.0317
_refine_ls_R_factor_gt 0.0302
_refine_ls_shift/su_max 0.006
_refine_ls_shift/su_mean 0.000
_refine_ls_structure_factor_coef Fsqd
_refine_ls_weighting_details 'w=1/[\s^2^(Fo^2^)+(0.0577P)^2^+7.5138P] where P=(Fo^2^+2Fc^2^)/3'
_refine_ls_weighting_scheme calc
_refine_ls_wR_factor_gt 0.0912
_refine_ls_wR_factor_ref 0.0949
_reflns_number_gt 4966
_reflns_number_total 5191
_reflns_threshold_expression >2sigma(I)
_cod_data_source_file ja029140usi20021029_062411_1.cif
_cod_data_source_block (dppe)PtMe4
_cod_depositor_comments
;
The following automatic conversions were performed:

'_refine_ls_weighting_scheme' value 'calc
w=1/[\s^2^(Fo^2^)+(0.0577P)^2^+7.5138P] where P=(Fo^2^+2Fc^2^)/3' was
changed to 'calc'. New tag '_refine_ls_weighting_details' was
created. The value of the new tag was set to
'w=1/[\s^2^(Fo^2^)+(0.0577P)^2^+7.5138P] where P=(Fo^2^+2Fc^2^)/3'.

Automatic conversion script
Id: cif_fix_values 3143 2015-03-26 13:38:13Z robertas 
;
_cod_database_code 4113995

loop_
_symmetry_equiv_pos_as_xyz
'x, y, z'
'-x, -y, z+1/2'
'-x+1/2, y+1/2, z+1/2'
'x+1/2, -y+1/2, z'

loop_
_atom_site_label
_atom_site_type_symbol
_atom_site_fract_x
_atom_site_fract_y
_atom_site_fract_z
_atom_site_U_iso_or_equiv
_atom_site_adp_type
_atom_site_occupancy
_atom_site_calc_flag
_atom_site_refinement_flags
C1 C -0.2335(4) 0.1071(6) -0.3601(5) 0.0260(13) Uani 1 d .
H1A H -0.1866 0.1148 -0.4030 0.039 Uiso 1 d R
H1B H -0.2913 0.1280 -0.3846 0.039 Uiso 1 d R
H1C H -0.2201 0.1560 -0.3121 0.039 Uiso 1 d R
C2 C -0.3793(5) -0.0765(6) -0.3571(5) 0.0273(14) Uani 1 d .
H2A H -0.3858 -0.1319 -0.4022 0.041 Uiso 1 d R
H2B H -0.4163 -0.1137 -0.3145 0.041 Uiso 1 d R
H2C H -0.4002 -0.0030 -0.3753 0.041 Uiso 1 d R
C3 C -0.3006(4) 0.0043(6) -0.2024(4) 0.0261(13) Uani 1 d .
H3A H -0.3019 0.0858 -0.2059 0.039 Uiso 1 d R
H3B H -0.3617 -0.0240 -0.1959 0.039 Uiso 1 d R
H3C H -0.2646 -0.0184 -0.1536 0.039 Uiso 1 d R
C4 C -0.2617(4) -0.2292(5) -0.2638(5) 0.0258(14) Uani 1 d .
H4A H -0.2403 -0.2862 -0.3033 0.039 Uiso 1 d R
H4B H -0.2285 -0.2349 -0.2106 0.039 Uiso 1 d R
H4C H -0.3255 -0.2405 -0.2529 0.039 Uiso 1 d R
C5 C -0.0577(5) -0.0963(6) -0.4401(5) 0.0230(12) Uani 1 d .
H5A H -0.0251 -0.1441 -0.4797 0.025 Uiso 1 d R
H5B H -0.0544 -0.0188 -0.4592 0.025 Uiso 1 d R
C6 C -0.0172(4) -0.1077(6) -0.3505(4) 0.0230(12) Uani 1 d .
H6A H 0.0385 -0.0647 -0.3487 0.025 Uiso 1 d R
H6B H -0.0044 -0.1861 -0.3383 0.025 Uiso 1 d R
C7 C -0.2194(5) -0.0949(6) -0.5478(4) 0.0250(12) Uani 1 d .
C8 C -0.1868(4) -0.1493(5) -0.6222(4) 0.0271(13) Uani 1 d .
H8 H -0.1422 -0.2090 -0.6202 0.030 Uiso 1 d R
C9 C -0.2172(5) -0.1156(7) -0.7020(5) 0.0355(15) Uani 1 d .
H9 H -0.1981 -0.1522 -0.7543 0.039 Uiso 1 d R
C10 C -0.2801(6) -0.0265(8) -0.7099(5) 0.0359(16) Uani 1 d .
H10 H -0.2994 -0.0035 -0.7664 0.040 Uiso 1 d R
C11 C -0.3121(5) 0.0265(6) -0.6380(5) 0.0341(15) Uani 1 d .
H11 H -0.3547 0.0877 -0.6459 0.038 Uiso 1 d R
C12 C -0.2827(5) -0.0082(5) -0.5563(4) 0.0267(13) Uani 1 d .
H12 H -0.3076 0.0304 -0.5071 0.029 Uiso 1 d R
C13 C -0.1805(4) -0.2942(5) -0.4515(4) 0.0229(12) Uani 1 d .
C14 C -0.1030(5) -0.3623(6) -0.4470(5) 0.0336(15) Uani 1 d .
H14 H -0.0441 -0.3278 -0.4404 0.037 Uiso 1 d R
C15 C -0.1109(6) -0.4773(6) -0.4493(6) 0.0421(18) Uani 1 d .
H15 H -0.0573 -0.5241 -0.4458 0.046 Uiso 1 d R
C16 C -0.1946(6) -0.5317(6) -0.4574(5) 0.0349(17) Uani 1 d .
H16 H -0.1987 -0.6132 -0.4589 0.038 Uiso 1 d R
C17 C -0.2720(5) -0.4632(7) -0.4636(5) 0.0304(15) Uani 1 d .
H17 H -0.3304 -0.4991 -0.4699 0.033 Uiso 1 d R
C18 C -0.2654(5) -0.3471(6) -0.4593(5) 0.0264(14) Uani 1 d .
H18 H -0.3197 -0.3017 -0.4629 0.029 Uiso 1 d R
C19 C -0.0536(4) 0.0941(5) -0.2417(4) 0.0200(11) Uani 1 d .
C20 C -0.0831(4) 0.1442(5) -0.1653(4) 0.0264(13) Uani 1 d .
H20 H -0.1179 0.1023 -0.1236 0.029 Uiso 1 d R
C21 C -0.0638(5) 0.2581(6) -0.1481(5) 0.0328(15) Uani 1 d .
H21 H -0.0842 0.2908 -0.0947 0.036 Uiso 1 d R
C22 C -0.0133(5) 0.3207(5) -0.2060(5) 0.0342(15) Uani 1 d .
H22 H -0.0002 0.3993 -0.1948 0.038 Uiso 1 d R
C23 C 0.0164(5) 0.2702(6) -0.2819(5) 0.0342(16) Uani 1 d .
H23 H 0.0543 0.3123 -0.3211 0.038 Uiso 1 d R
C24 C -0.0041(4) 0.1574(5) -0.3007(4) 0.0261(14) Uani 1 d .
H24 H 0.0141 0.1262 -0.3553 0.029 Uiso 1 d R
C25 C -0.0530(5) -0.1240(5) -0.1697(4) 0.0193(13) Uani 1 d .
C26 C 0.0407(5) -0.1355(6) -0.1546(4) 0.0301(14) Uani 1 d .
H26 H 0.0821 -0.1031 -0.1958 0.033 Uiso 1 d R
C27 C 0.0732(5) -0.1896(6) -0.0808(5) 0.0364(16) Uani 1 d .
H27 H 0.1372 -0.1963 -0.0688 0.040 Uiso 1 d R
C28 C 0.0113(5) -0.2305(6) -0.0206(5) 0.0329(15) Uani 1 d .
H28 H 0.0335 -0.2720 0.0285 0.036 Uiso 1 d R
C29 C -0.0813(5) -0.2202(6) -0.0328(5) 0.0338(15) Uani 1 d .
H29 H -0.1256 -0.2450 0.0088 0.037 Uiso 1 d R
C30 C -0.1140(5) -0.1651(5) -0.1077(4) 0.0258(13) Uani 1 d .
H30 H -0.1779 -0.1548 -0.1189 0.028 Uiso 1 d R
P1 P -0.17894(10) -0.13858(12) -0.44149(10) 0.0189(3) Uani 1 d .
P2 P -0.09290(11) -0.05080(12) -0.26549(11) 0.0171(3) Uani 1 d .
Pt1 Pt -0.242246(11) -0.064614(14) -0.31504(5) 0.01727(8) Uani 1 d .

loop_
_atom_site_aniso_label
_atom_site_aniso_U_11
_atom_site_aniso_U_22
_atom_site_aniso_U_33
_atom_site_aniso_U_23
_atom_site_aniso_U_13
_atom_site_aniso_U_12
C1 0.023(3) 0.021(3) 0.034(4) 0.008(3) -0.002(3) 0.003(2)
C2 0.014(3) 0.039(4) 0.029(4) -0.001(2) -0.008(3) 0.002(2)
C3 0.021(3) 0.035(3) 0.022(3) -0.008(2) 0.005(2) 0.006(2)
C4 0.033(4) 0.009(3) 0.035(5) 0.008(2) 0.001(3) -0.005(2)
C5 0.018(3) 0.027(3) 0.024(3) 0.000(3) -0.001(2) 0.000(3)
C6 0.020(3) 0.030(3) 0.018(3) 0.004(2) 0.001(2) 0.000(2)
C7 0.020(3) 0.028(3) 0.027(4) -0.003(2) 0.001(2) 0.005(3)
C8 0.027(3) 0.035(3) 0.019(3) -0.009(2) -0.002(2) 0.002(3)
C9 0.031(4) 0.048(5) 0.027(4) 0.002(3) 0.003(3) 0.006(3)
C10 0.031(4) 0.052(5) 0.024(4) 0.007(3) -0.007(3) -0.005(4)
C11 0.046(4) 0.024(3) 0.032(4) 0.005(3) -0.009(3) 0.007(3)
C12 0.031(4) 0.019(3) 0.031(4) 0.002(2) 0.000(3) 0.002(3)
C13 0.023(3) 0.026(3) 0.019(3) -0.003(2) 0.000(2) 0.001(2)
C14 0.028(4) 0.032(3) 0.040(4) -0.008(3) -0.009(3) 0.010(3)
C15 0.038(4) 0.030(4) 0.059(5) 0.001(3) -0.017(4) 0.010(3)
C16 0.050(5) 0.016(3) 0.039(5) -0.013(3) -0.003(3) 0.006(3)
C17 0.033(4) 0.028(3) 0.030(4) -0.008(3) 0.000(3) -0.010(3)
C18 0.026(3) 0.028(4) 0.025(4) -0.001(3) -0.003(2) 0.006(3)
C19 0.014(3) 0.020(3) 0.026(3) 0.003(2) -0.005(2) 0.000(2)
C20 0.023(3) 0.021(3) 0.034(4) -0.006(2) 0.001(2) 0.000(2)
C21 0.027(4) 0.032(3) 0.039(4) -0.005(3) 0.002(3) -0.003(3)
C22 0.024(3) 0.021(3) 0.057(5) -0.002(3) 0.000(3) -0.004(3)
C23 0.033(4) 0.025(3) 0.044(5) 0.004(3) 0.003(3) -0.007(3)
C24 0.026(3) 0.028(3) 0.024(4) 0.005(2) -0.001(2) -0.004(2)
C25 0.023(3) 0.015(3) 0.020(3) -0.0013(19) -0.001(2) -0.002(2)
C26 0.022(3) 0.043(4) 0.026(4) 0.001(3) -0.002(2) 0.006(3)
C27 0.032(4) 0.052(4) 0.025(4) -0.001(3) -0.010(3) 0.014(3)
C28 0.049(4) 0.028(3) 0.022(4) 0.000(2) -0.008(3) 0.012(3)
C29 0.044(4) 0.036(3) 0.021(4) 0.007(2) 0.002(3) -0.005(3)
C30 0.026(3) 0.028(3) 0.023(4) 0.005(2) 0.001(2) -0.001(2)
P1 0.0166(7) 0.0215(7) 0.0185(8) -0.0006(5) 0.0006(5) 0.0018(5)
P2 0.0137(7) 0.0215(6) 0.0162(8) 0.0010(5) 0.0009(5) -0.0002(5)
Pt1 0.01380(11) 0.02004(13) 0.01797(14) -0.00056(12) 0.0005(2) 0.00102(5)

loop_
_atom_type_symbol
_atom_type_description
_atom_type_scat_dispersion_real
_atom_type_scat_dispersion_imag
_atom_type_scat_source
C C 0.0033 0.0016 'International Tables Vol C Tables 4.2.6.8 and 6.1.1.4'
H H 0.0000 0.0000 'International Tables Vol C Tables 4.2.6.8 and 6.1.1.4'
P P 0.1023 0.0942 'International Tables Vol C Tables 4.2.6.8 and 6.1.1.4'
Pt Pt -1.7033 8.3905 'International Tables Vol C Tables 4.2.6.8 and 6.1.1.4'

loop_
_geom_angle_atom_site_label_1
_geom_angle_atom_site_label_2
_geom_angle_atom_site_label_3
_geom_angle
C6 C5 P1 111.4(5)
C5 C6 P2 112.7(4)
C12 C7 C8 119.0(6)
C12 C7 P1 120.7(5)
C8 C7 P1 120.3(5)
C9 C8 C7 119.9(6)
C8 C9 C10 120.6(7)
C11 C10 C9 119.8(7)
C10 C11 C12 120.1(7)
C7 C12 C11 120.5(6)
C18 C13 C14 118.4(6)
C18 C13 P1 117.5(5)
C14 C13 P1 124.0(5)
C15 C14 C13 120.1(7)
C14 C15 C16 122.5(7)
C15 C16 C17 117.3(6)
C18 C17 C16 121.0(7)
C17 C18 C13 120.7(6)
C24 C19 C20 119.8(6)
C24 C19 P2 122.1(5)
C20 C19 P2 117.8(5)
C19 C20 C21 120.4(6)
C22 C21 C20 119.9(7)
C21 C22 C23 119.5(6)
C24 C23 C22 121.2(7)
C23 C24 C19 119.2(6)
C26 C25 C30 118.5(6)
C26 C25 P2 120.0(5)
C30 C25 P2 121.4(5)
C27 C26 C25 121.2(7)
C26 C27 C28 119.1(6)
C29 C28 C27 121.4(6)
C28 C29 C30 119.3(6)
C25 C30 C29 120.4(6)
C7 P1 C13 101.5(3)
C7 P1 C5 104.3(3)
C13 P1 C5 106.3(3)
C7 P1 Pt1 121.6(2)
C13 P1 Pt1 115.9(2)
C5 P1 Pt1 105.8(2)
C25 P2 C19 100.1(3)
C25 P2 C6 102.6(3)
C19 P2 C6 106.9(3)
C25 P2 Pt1 122.7(2)
C19 P2 Pt1 115.23(19)
C6 P2 Pt1 107.7(2)
C3 Pt1 C4 89.2(3)
C3 Pt1 C2 84.0(3)
C4 Pt1 C2 85.8(3)
C3 Pt1 C1 86.1(3)
C4 Pt1 C1 174.6(3)
C2 Pt1 C1 91.0(3)
C3 Pt1 P2 94.67(18)
C4 Pt1 P2 93.86(18)
C2 Pt1 P2 178.6(2)
C1 Pt1 P2 89.18(18)
C3 Pt1 P1 178.95(19)
C4 Pt1 P1 91.6(2)
C2 Pt1 P1 95.4(2)
C1 Pt1 P1 93.1(2)
P2 Pt1 P1 85.94(5)

loop_
_geom_bond_atom_site_label_1
_geom_bond_atom_site_label_2
_geom_bond_distance
C1 Pt1 2.139(7)
C2 Pt1 2.115(6)
C3 Pt1 2.105(6)
C4 Pt1 2.111(6)
C5 C6 1.516(9)
C5 P1 1.845(7)
C6 P2 1.848(6)
C7 C12 1.384(9)
C7 C8 1.402(9)
C7 P1 1.825(7)
C8 C9 1.372(10)
C9 C10 1.401(13)
C10 C11 1.361(11)
C11 C12 1.398(9)
C13 C18 1.397(9)
C13 C14 1.392(9)
C13 P1 1.835(6)
C14 C15 1.357(10)
C15 C16 1.389(12)
C16 C17 1.395(11)
C17 C18 1.369(10)
C19 C24 1.383(8)
C19 C20 1.392(9)
C19 P2 1.835(6)
C20 C21 1.394(9)
C21 C22 1.375(10)
C22 C23 1.387(11)
C23 C24 1.390(9)
C25 C26 1.400(9)
C25 C30 1.399(9)
C25 P2 1.812(6)
C26 C27 1.392(9)
C27 C28 1.388(11)
C28 C29 1.374(10)
C29 C30 1.413(9)
P1 Pt1 2.3359(17)
P2 Pt1 2.3250(16)

loop_
_geom_torsion_atom_site_label_1
_geom_torsion_atom_site_label_2
_geom_torsion_atom_site_label_3
_geom_torsion_atom_site_label_4
_geom_torsion
P1 C5 C6 P2 -44.5(6)
C12 C7 C8 C9 0.5(10)
P1 C7 C8 C9 -179.7(6)
C7 C8 C9 C10 0.6(12)
C8 C9 C10 C11 -0.7(14)
C9 C10 C11 C12 -0.3(13)
C8 C7 C12 C11 -1.5(10)
P1 C7 C12 C11 178.7(6)
C10 C11 C12 C7 1.4(11)
C18 C13 C14 C15 -0.7(11)
P1 C13 C14 C15 175.6(6)
C13 C14 C15 C16 1.0(13)
C14 C15 C16 C17 0.3(13)
C15 C16 C17 C18 -1.9(12)
C16 C17 C18 C13 2.2(11)
C14 C13 C18 C17 -0.8(10)
P1 C13 C18 C17 -177.4(6)
C24 C19 C20 C21 0.6(9)
P2 C19 C20 C21 -173.0(5)
C19 C20 C21 C22 -1.6(10)
C20 C21 C22 C23 1.2(11)
C21 C22 C23 C24 0.2(11)
C22 C23 C24 C19 -1.3(11)
C20 C19 C24 C23 0.8(9)
P2 C19 C24 C23 174.2(5)
C30 C25 C26 C27 2.0(10)
P2 C25 C26 C27 178.9(5)
C25 C26 C27 C28 -1.4(11)
C26 C27 C28 C29 1.0(11)
C27 C28 C29 C30 -1.0(11)
C26 C25 C30 C29 -2.0(9)
P2 C25 C30 C29 -178.9(5)
C28 C29 C30 C25 1.6(10)
C12 C7 P1 C13 136.9(6)
C8 C7 P1 C13 -42.9(6)
C12 C7 P1 C5 -112.7(6)
C8 C7 P1 C5 67.5(6)
C12 C7 P1 Pt1 6.4(7)
C8 C7 P1 Pt1 -173.4(4)
C18 C13 P1 C7 -67.3(6)
C14 C13 P1 C7 116.3(6)
C18 C13 P1 C5 -176.2(5)
C14 C13 P1 C5 7.5(7)
C18 C13 P1 Pt1 66.6(5)
C14 C13 P1 Pt1 -109.8(6)
C6 C5 P1 C7 170.1(4)
C6 C5 P1 C13 -83.0(5)
C6 C5 P1 Pt1 40.8(5)
C26 C25 P2 C19 -66.6(6)
C30 C25 P2 C19 110.3(5)
C26 C25 P2 C6 43.5(6)
C30 C25 P2 C6 -139.7(5)
C26 C25 P2 Pt1 164.5(4)
C30 C25 P2 Pt1 -18.7(6)
C24 C19 P2 C25 129.8(5)
C20 C19 P2 C25 -56.7(5)
C24 C19 P2 C6 23.2(6)
C20 C19 P2 C6 -163.4(5)
C24 C19 P2 Pt1 -96.5(5)
C20 C19 P2 Pt1 77.0(5)
C5 C6 P2 C25 157.9(4)
C5 C6 P2 C19 -97.3(5)
C5 C6 P2 Pt1 27.1(5)
C25 P2 Pt1 C3 60.8(3)
C19 P2 Pt1 C3 -61.5(3)
C6 P2 Pt1 C3 179.4(3)
C25 P2 Pt1 C4 -28.8(3)
C19 P2 Pt1 C4 -151.0(3)
C6 P2 Pt1 C4 89.8(3)
C25 P2 Pt1 C2 47(8)
C19 P2 Pt1 C2 -75(8)
C6 P2 Pt1 C2 166(8)
C25 P2 Pt1 C1 146.8(3)
C19 P2 Pt1 C1 24.5(3)
C6 P2 Pt1 C1 -94.6(3)
C25 P2 Pt1 P1 -120.1(2)
C19 P2 Pt1 P1 117.7(2)
C6 P2 Pt1 P1 -1.5(2)
C7 P1 Pt1 C3 -11(10)
C13 P1 Pt1 C3 -135(10)
C5 P1 Pt1 C3 107(10)
C7 P1 Pt1 C4 129.3(3)
C13 P1 Pt1 C4 5.2(3)
C5 P1 Pt1 C4 -112.3(3)
C7 P1 Pt1 C2 43.3(3)
C13 P1 Pt1 C2 -80.7(3)
C5 P1 Pt1 C2 161.7(3)
C7 P1 Pt1 C1 -48.0(3)
C13 P1 Pt1 C1 -172.1(3)
C5 P1 Pt1 C1 70.4(3)
C7 P1 Pt1 P2 -137.0(3)
C13 P1 Pt1 P2 99.0(2)
C5 P1 Pt1 P2 -18.6(2)
